data_7716950
loop_
_publ_author_name
'Yu, Qiong'
'Chen, Yu-Cong'
'Guo, Zihao'
'Li, Tao'
'Liu, Zunqi'
'Yi, Wenbin'
'Staples, Richard J.'
'Shreeve, Jean'ne M.'

_publ_section_title
;
 Energetic derivatives substituted with trinitrophenyl: improving the
 sensitivity of explosives.
;
_journal_issue 46
_journal_name_full 'Dalton transactions (Cambridge, England : 2003)'
_journal_page_first 18467
_journal_page_last 18472
_journal_paper_doi 10.1039/d4dt02070g
_journal_volume 53
_journal_year 2024
_chemical_formula_moiety 'C8 H3 N7 O9'
_chemical_formula_sum 'C8 H3 N7 O9'
_chemical_formula_weight 341.17
_space_group_crystal_system orthorhombic
_space_group_IT_number 61
_space_group_name_Hall '-P 2ac 2ab'
_space_group_name_H-M_alt 'P b c a'
_atom_sites_solution_hydrogens mixed
_atom_sites_solution_primary dual
_audit_creation_date 2020-11-06
_audit_creation_method
;
Olex2 1.3-alpha
(compiled 2020.11.05 svn.r0a1fe1be for OlexSys, GUI svn.r6182)
;
_audit_update_record
;
2022-01-07 deposited with the CCDC.	2024-09-03 downloaded from the CCDC.
;
_cell_angle_alpha 90
_cell_angle_beta 90
_cell_angle_gamma 90
_cell_formula_units_Z 8
_cell_length_a 12.0361(2)
_cell_length_b 9.5416(2)
_cell_length_c 21.1634(4)
_cell_measurement_reflns_used 4666
_cell_measurement_temperature 100.00(10)
_cell_measurement_theta_max 76.7370
_cell_measurement_theta_min 4.1450
_cell_volume 2430.48(8)
_computing_cell_refinement 'CrysAlisPro 1.171.40.84a (Rigaku OD, 2020)'
_computing_data_collection 'CrysAlisPro 1.171.40.84a (Rigaku OD, 2020)'
_computing_data_reduction 'CrysAlisPro 1.171.40.84a (Rigaku OD, 2020)'
_computing_molecular_graphics 'Olex2 1.3-alpha (Dolomanov et al., 2009)'
_computing_publication_material 'Olex2 1.3-alpha (Dolomanov et al., 2009)'
_computing_structure_refinement 'SHELXL 2018/3 (Sheldrick, 2015)'
_computing_structure_solution 'SHELXT  (Sheldrick, 2015)'
_diffrn_ambient_environment N~2~
_diffrn_ambient_temperature 100.00(10)
_diffrn_detector 'Hybrid Pixel Array Detector'
_diffrn_detector_area_resol_mean 10.0000
_diffrn_detector_type HyPix
_diffrn_measured_fraction_theta_full 0.999
_diffrn_measured_fraction_theta_max 0.979
_diffrn_measurement_details
;
List of Runs (angles in degrees, time in seconds):

  # Type    Start    End  Width  t~exp~   \w     \q     \k     \f   Frames
#--------------------------------------------------------------------------
  1  \w    -43.00  22.00   0.50    2.46    --  -47.57  37.00  90.00  130
  2  \w    -40.00 -14.00   0.50    9.83    --  -86.25  37.00  60.00   52
  3  \w    -64.00  19.00   0.50    2.46    --  -47.57  80.00 122.00  166
  4  \w    -18.00   8.00   0.50    2.46    --   47.57 -19.00   0.00   52
  5  \w     50.00  82.00   0.50    9.83    --  107.11 -69.00 113.00   64
  6  \w     39.00  65.00   0.50    9.83    --  107.11 -57.00  30.00   52
  7  \w     35.00  60.00   0.50    9.83    --  107.11 -57.00   0.00   50
  8  \w     37.00  64.00   0.50    9.83    --  107.11 -57.00  60.00   54
  9  \w     96.00 122.00   0.50    9.83    --  107.11  19.00 -30.00   52
 10  \w    148.00 178.00   0.50    9.83    --  107.11  19.00 -30.00   60
 11  \w    128.00 178.00   0.50    9.83    --  107.11  77.00   0.00  100
 12  \w    144.00 177.00   0.50    9.83    --  107.11  80.00 122.00   66
 13  \w    131.00 173.00   0.50    9.83    --  107.11  57.00 150.00   84
 14  \w    104.00 138.00   0.50    9.83    --  107.11  80.00 122.00   68
 15  \w     96.00 178.00   0.50    9.83    --  107.11  19.00 -60.00  164
 16  \w     37.00  64.00   0.50    9.83    --  107.11 -57.00-120.00   54
 17  \w     35.00  60.00   0.50    9.83    --  107.11 -57.00 -90.00   50
 18  \w     37.00  63.00   0.50    9.83    --  107.11 -57.00 150.00   52
 19  \w    -11.00  14.00   0.50    2.46    --  -47.57  19.00-120.00   50
 20  \w   -119.00 -92.00   0.50    9.83    --  -86.25 -73.00-119.00   54
 21  \w   -150.00-125.00   0.50    9.83    --  -86.25 -37.00-150.00   50
 22  \w   -155.00-127.00   0.50    9.83    --  -86.25 -57.00  90.00   56
 23  \w   -129.00 -67.00   0.50    9.83    --  -86.25 -69.00 113.00  124
;
_diffrn_measurement_device 'four-circle diffractometer'
_diffrn_measurement_device_type 'XtaLAB Synergy, Dualflex, HyPix'
_diffrn_measurement_method '\w scans'
_diffrn_orient_matrix_type 'CrysAlisPro convention (1999,Acta A55,543-557)'
_diffrn_orient_matrix_UB_11 0.0595433000
_diffrn_orient_matrix_UB_12 -0.0674850000
_diffrn_orient_matrix_UB_13 -0.0568189000
_diffrn_orient_matrix_UB_21 -0.0848374000
_diffrn_orient_matrix_UB_22 -0.1207927000
_diffrn_orient_matrix_UB_23 0.0003061000
_diffrn_orient_matrix_UB_31 -0.0750086000
_diffrn_orient_matrix_UB_32 0.0833010000
_diffrn_orient_matrix_UB_33 -0.0455154000
_diffrn_radiation_monochromator mirror
_diffrn_radiation_probe x-ray
_diffrn_radiation_type 'Cu K\a'
_diffrn_radiation_wavelength 1.54184
_diffrn_reflns_av_R_equivalents 0.0374
_diffrn_reflns_av_unetI/netI 0.0276
_diffrn_reflns_Laue_measured_fraction_full 0.999
_diffrn_reflns_Laue_measured_fraction_max 0.979
_diffrn_reflns_limit_h_max 14
_diffrn_reflns_limit_h_min -15
_diffrn_reflns_limit_k_max 11
_diffrn_reflns_limit_k_min -11
_diffrn_reflns_limit_l_max 23
_diffrn_reflns_limit_l_min -26
_diffrn_reflns_number 13994
_diffrn_reflns_point_group_measured_fraction_full 0.999
_diffrn_reflns_point_group_measured_fraction_max 0.979
_diffrn_reflns_theta_full 67.684
_diffrn_reflns_theta_max 77.144
_diffrn_reflns_theta_min 4.178
_diffrn_source 'micro-focus sealed X-ray tube'
_diffrn_source_current 1
_diffrn_source_type 'PhotonJet (Cu) X-ray Source'
_diffrn_source_voltage 50
_exptl_absorpt_coefficient_mu 1.537
_exptl_absorpt_correction_T_max 1.00000
_exptl_absorpt_correction_T_min 0.90720
_exptl_absorpt_correction_type multi-scan
_exptl_absorpt_process_details
;
CrysAlisPro 1.171.40.84a (Rigaku Oxford Diffraction, 2020)
Empirical absorption correction using spherical harmonics,
implemented in SCALE3 ABSPACK scaling algorithm.
;
_exptl_crystal_colour colourless
_exptl_crystal_colour_primary colourless
_exptl_crystal_density_diffrn 1.865
_exptl_crystal_description plate
_exptl_crystal_F_000 1376
_exptl_crystal_recrystallization_method 'used as received'
_exptl_crystal_size_max 0.06
_exptl_crystal_size_mid 0.05
_exptl_crystal_size_min 0.02
_refine_diff_density_max 0.204
_refine_diff_density_min -0.268
_refine_diff_density_rms 0.051
_refine_ls_extinction_method none
_refine_ls_goodness_of_fit_ref 1.073
_refine_ls_hydrogen_treatment mixed
_refine_ls_matrix_type full
_refine_ls_number_parameters 221
_refine_ls_number_reflns 2520
_refine_ls_number_restraints 0
_refine_ls_restrained_S_all 1.073
_refine_ls_R_factor_all 0.0346
_refine_ls_R_factor_gt 0.0306
_refine_ls_shift/su_max 0.001
_refine_ls_shift/su_mean 0.000
_refine_ls_structure_factor_coef Fsqd
_refine_ls_weighting_details 'w=1/[\s^2^(Fo^2^)+(0.0335P)^2^+1.1768P] where P=(Fo^2^+2Fc^2^)/3'
_refine_ls_weighting_scheme calc
_refine_ls_wR_factor_gt 0.0746
_refine_ls_wR_factor_ref 0.0767
_reflns_Friedel_coverage 0.000
_reflns_number_gt 2284
_reflns_number_total 2520
_reflns_threshold_expression 'I > 2\s(I)'
_cod_data_source_file d4dt02070g2.cif
_cod_data_source_block js1020zzb
_cod_depositor_comments 'Adding full bibliography for 7716950--7716951.cif.'
_cod_original_cell_volume 2430.49(9)
_cod_database_code 7716950
_shelx_shelxl_version_number 2018/3
_chemical_oxdiff_formula C8H3N7O9
_chemical_oxdiff_usercomment QY0044
_shelx_space_group_comment
;
The symmetry employed for this shelxl refinement is uniquely defined
by the following loop, which should always be used as a source of
symmetry information in preference to the above space-group names.
They are only intended as comments.
;
_reflns_odcompleteness_completeness 99.96
_reflns_odcompleteness_iscentric 1
_reflns_odcompleteness_theta 66.97
_olex2_refinement_description
;
1. Fixed Uiso
 At 1.2 times of:
  All C(H) groups
2.a Aromatic/amide H refined with riding coordinates:
 C5(H5), C7(H7)
;
_olex2_diffrn_ambient_temperature_device 'Oxford Cryosystems'
_olex2_exptl_crystal_mounting_method 'The crystal was mounted on a nylon loop with paratone oil'
_olex2_submission_original_sample_id QY-0045
_olex2_submission_special_instructions 'No special instructions were received'
_oxdiff_exptl_absorpt_empirical_details
;
Empirical correction (ABSPACK) includes:
- Absorption correction using spherical harmonics
- Frame scaling
;
_oxdiff_exptl_absorpt_empirical_full_max 1.828
_oxdiff_exptl_absorpt_empirical_full_min 0.673

loop_
_space_group_symop_operation_xyz
'x, y, z'
'-x+1/2, -y, z+1/2'
'-x, y+1/2, -z+1/2'
'x+1/2, -y+1/2, -z'
'-x, -y, -z'
'x-1/2, y, -z-1/2'
'x, -y-1/2, z-1/2'
'-x-1/2, y-1/2, z'

loop_
_atom_site_label
_atom_site_type_symbol
_atom_site_fract_x
_atom_site_fract_y
_atom_site_fract_z
_atom_site_U_iso_or_equiv
_atom_site_adp_type
_atom_site_occupancy
_atom_site_site_symmetry_order
_atom_site_calc_flag
_atom_site_refinement_flags_posn
_atom_site_refinement_flags_adp
_atom_site_refinement_flags_occupancy
_atom_site_disorder_assembly
_atom_site_disorder_group
O1 O 0.39024(8) 0.42174(9) 0.48695(4) 0.0150(2) Uani 1 1 d . . . . .
O2 O 0.29513(8) 0.64601(10) 0.66135(4) 0.0169(2) Uani 1 1 d . . . . .
O3 O 0.28630(8) 0.41829(10) 0.66371(4) 0.0179(2) Uani 1 1 d . . . . .
O4 O 0.54156(8) 0.17190(11) 0.48551(4) 0.0208(2) Uani 1 1 d . . . . .
O5 O 0.59729(8) 0.01176(10) 0.41975(5) 0.0212(2) Uani 1 1 d . . . . .
O6 O 0.57714(11) 0.11492(13) 0.19861(5) 0.0354(3) Uani 1 1 d . . . . .
O7 O 0.47340(9) 0.28609(11) 0.16665(5) 0.0239(2) Uani 1 1 d . . . . .
O8 O 0.18589(9) 0.45054(12) 0.30323(5) 0.0295(3) Uani 1 1 d . . . . .
O9 O 0.20964(9) 0.44906(12) 0.40429(5) 0.0274(3) Uani 1 1 d . . . . .
N1 N 0.29847(9) 0.29530(12) 0.55310(5) 0.0142(2) Uani 1 1 d . . . . .
H1 H 0.2686(16) 0.263(2) 0.5870(10) 0.030(5) Uiso 1 1 d . . . . .
N2 N 0.30085(9) 0.21852(11) 0.49727(5) 0.0150(2) Uani 1 1 d . . . . .
N3 N 0.36274(9) 0.53333(11) 0.58002(5) 0.0151(2) Uani 1 1 d . . . . .
N4 N 0.31261(9) 0.52891(11) 0.63719(5) 0.0134(2) Uani 1 1 d . . . . .
N5 N 0.54404(9) 0.11684(12) 0.43328(5) 0.0152(2) Uani 1 1 d . . . . .
N6 N 0.50745(10) 0.20650(12) 0.20726(5) 0.0185(2) Uani 1 1 d . . . . .
N7 N 0.23578(9) 0.41511(12) 0.35078(5) 0.0167(2) Uani 1 1 d . . . . .
C1 C 0.34956(10) 0.41741(13) 0.54617(6) 0.0134(2) Uani 1 1 d . . . . .
C2 C 0.35613(10) 0.29779(13) 0.46034(6) 0.0132(2) Uani 1 1 d . . . . .
C3 C 0.39020(10) 0.26944(13) 0.39449(6) 0.0133(2) Uani 1 1 d . . . . .
C4 C 0.48097(10) 0.18319(13) 0.38142(6) 0.0131(2) Uani 1 1 d . . . . .
C5 C 0.51885(10) 0.15794(13) 0.32080(6) 0.0144(3) Uani 1 1 d . . . . .
H5 H 0.579203 0.099380 0.313321 0.017 Uiso 1 1 calc R U . . .
C6 C 0.46358(11) 0.22303(13) 0.27191(6) 0.0144(3) Uani 1 1 d . . . . .
C7 C 0.37005(11) 0.30499(13) 0.28066(6) 0.0151(3) Uani 1 1 d . . . . .
H7 H 0.332337 0.344453 0.246686 0.018 Uiso 1 1 calc R U . . .
C8 C 0.33517(10) 0.32560(13) 0.34220(6) 0.0142(3) Uani 1 1 d . . . . .

loop_
_atom_site_aniso_label
_atom_site_aniso_U_11
_atom_site_aniso_U_22
_atom_site_aniso_U_33
_atom_site_aniso_U_23
_atom_site_aniso_U_13
_atom_site_aniso_U_12
O1 0.0183(4) 0.0150(4) 0.0117(4) -0.0014(3) 0.0020(3) -0.0021(3)
O2 0.0215(5) 0.0137(4) 0.0156(5) -0.0030(4) 0.0006(3) 0.0012(4)
O3 0.0254(5) 0.0143(5) 0.0140(4) 0.0019(3) 0.0021(4) -0.0025(4)
O4 0.0207(5) 0.0300(5) 0.0118(5) -0.0008(4) -0.0011(3) 0.0023(4)
O5 0.0219(5) 0.0191(5) 0.0225(5) 0.0030(4) 0.0005(4) 0.0070(4)
O6 0.0499(7) 0.0352(6) 0.0209(5) 0.0007(5) 0.0116(5) 0.0235(6)
O7 0.0255(5) 0.0316(6) 0.0145(5) 0.0067(4) 0.0013(4) 0.0033(4)
O8 0.0280(5) 0.0430(7) 0.0175(5) 0.0049(4) -0.0021(4) 0.0178(5)
O9 0.0306(6) 0.0354(6) 0.0161(5) -0.0029(4) 0.0017(4) 0.0162(5)
N1 0.0180(5) 0.0145(5) 0.0102(5) -0.0009(4) 0.0016(4) -0.0004(4)
N2 0.0174(5) 0.0162(5) 0.0114(5) -0.0015(4) 0.0005(4) 0.0012(4)
N3 0.0174(5) 0.0158(5) 0.0120(5) -0.0010(4) 0.0024(4) -0.0011(4)
N4 0.0140(5) 0.0144(5) 0.0119(5) 0.0000(4) -0.0013(4) -0.0005(4)
N5 0.0133(5) 0.0173(5) 0.0150(5) 0.0029(4) 0.0002(4) -0.0004(4)
N6 0.0214(6) 0.0202(6) 0.0138(5) -0.0011(4) 0.0016(4) 0.0003(4)
N7 0.0172(5) 0.0175(6) 0.0154(5) 0.0022(4) 0.0005(4) 0.0027(4)
C1 0.0131(5) 0.0157(6) 0.0114(6) 0.0015(5) 0.0006(4) 0.0011(5)
C2 0.0135(6) 0.0125(6) 0.0135(6) -0.0010(5) -0.0012(4) 0.0013(4)
C3 0.0147(6) 0.0126(6) 0.0127(6) -0.0006(5) 0.0003(4) -0.0028(5)
C4 0.0140(6) 0.0126(6) 0.0127(6) 0.0014(5) -0.0022(4) -0.0015(4)
C5 0.0139(6) 0.0130(6) 0.0163(6) -0.0007(5) 0.0003(5) -0.0010(5)
C6 0.0174(6) 0.0136(6) 0.0124(6) -0.0021(5) 0.0020(5) -0.0023(5)
C7 0.0170(6) 0.0142(6) 0.0143(6) 0.0014(5) -0.0016(5) -0.0017(5)
C8 0.0146(6) 0.0124(6) 0.0156(6) 0.0003(5) 0.0001(5) 0.0003(5)

loop_
_atom_type_symbol
_atom_type_description
_atom_type_scat_dispersion_real
_atom_type_scat_dispersion_imag
_atom_type_scat_source
C C 0.0181 0.0091 'International Tables Vol C Tables 4.2.6.8 and 6.1.1.4'
H H 0.0000 0.0000 'International Tables Vol C Tables 4.2.6.8 and 6.1.1.4'
N N 0.0311 0.0180 'International Tables Vol C Tables 4.2.6.8 and 6.1.1.4'
O O 0.0492 0.0322 'International Tables Vol C Tables 4.2.6.8 and 6.1.1.4'

loop_
_geom_angle_atom_site_label_1
_geom_angle_atom_site_label_2
_geom_angle_atom_site_label_3
_geom_angle
_geom_angle_site_symmetry_1
_geom_angle_site_symmetry_3
_geom_angle_publ_flag
C1 O1 C2 104.28(10) . . ?
N2 N1 H1 121.8(13) . . ?
C1 N1 H1 127.1(13) . . ?
C1 N1 N2 111.07(10) . . ?
C2 N2 N1 102.65(10) . . ?
C1 N3 N4 113.80(10) . . ?
O2 N4 N3 114.47(10) . . ?
O3 N4 O2 122.39(10) . . ?
O3 N4 N3 123.15(11) . . ?
O4 N5 C4 118.32(11) . . ?
O5 N5 O4 125.14(11) . . ?
O5 N5 C4 116.51(11) . . ?
O6 N6 C6 117.38(11) . . ?
O7 N6 O6 124.74(12) . . ?
O7 N6 C6 117.87(11) . . ?
O8 N7 O9 124.45(11) . . ?
O8 N7 C8 117.15(11) . . ?
O9 N7 C8 118.40(11) . . ?
N1 C1 O1 107.39(11) . . ?
N1 C1 N3 136.73(12) . . ?
N3 C1 O1 115.69(11) . . ?
O1 C2 C3 117.49(11) . . ?
N2 C2 O1 114.57(11) . . ?
N2 C2 C3 127.90(12) . . ?
C4 C3 C2 120.80(11) . . ?
C4 C3 C8 116.14(11) . . ?
C8 C3 C2 123.06(11) . . ?
C3 C4 N5 120.53(11) . . ?
C5 C4 N5 116.44(11) . . ?
C5 C4 C3 123.01(12) . . ?
C4 C5 H5 121.3 . . ?
C6 C5 C4 117.32(12) . . ?
C6 C5 H5 121.3 . . ?
C5 C6 N6 118.39(11) . . ?
C7 C6 N6 118.43(11) . . ?
C7 C6 C5 123.17(12) . . ?
C6 C7 H7 121.5 . . ?
C6 C7 C8 116.99(12) . . ?
C8 C7 H7 121.5 . . ?
C3 C8 N7 120.47(11) . . ?
C7 C8 N7 116.29(11) . . ?
C7 C8 C3 123.22(12) . . ?

loop_
_geom_bond_atom_site_label_1
_geom_bond_atom_site_label_2
_geom_bond_distance
_geom_bond_site_symmetry_2
_geom_bond_publ_flag
O1 C1 1.3460(15) . ?
O1 C2 1.3727(15) . ?
O2 N4 1.2466(14) . ?
O3 N4 1.2367(14) . ?
O4 N5 1.2242(15) . ?
O5 N5 1.2239(15) . ?
O6 N6 1.2250(16) . ?
O7 N6 1.2179(15) . ?
O8 N7 1.2196(15) . ?
O9 N7 1.2192(15) . ?
N1 H1 0.86(2) . ?
N1 N2 1.3905(15) . ?
N1 C1 1.3256(17) . ?
N2 C2 1.2750(17) . ?
N3 N4 1.3527(15) . ?
N3 C1 1.3274(17) . ?
N5 C4 1.4770(16) . ?
N6 C6 1.4750(16) . ?
N7 C8 1.4810(16) . ?
C2 C3 1.4778(17) . ?
C3 C4 1.3954(18) . ?
C3 C8 1.3966(18) . ?
C4 C5 1.3828(18) . ?
C5 H5 0.9300 . ?
C5 C6 1.3780(18) . ?
C6 C7 1.3832(18) . ?
C7 H7 0.9300 . ?
C7 C8 1.3823(18) . ?

loop_
_geom_hbond_atom_site_label_D
_geom_hbond_atom_site_label_H
_geom_hbond_atom_site_label_A
_geom_hbond_distance_DH
_geom_hbond_distance_HA
_geom_hbond_distance_DA
_geom_hbond_angle_DHA
_geom_hbond_site_symmetry_A
_geom_hbond_publ_flag
N1 H1 O2 0.86(2) 2.07(2) 2.9234(15) 168.7(18) 8_655 yes

loop_
_geom_torsion_atom_site_label_1
_geom_torsion_atom_site_label_2
_geom_torsion_atom_site_label_3
_geom_torsion_atom_site_label_4
_geom_torsion
_geom_torsion_site_symmetry_1
_geom_torsion_site_symmetry_2
_geom_torsion_site_symmetry_3
_geom_torsion_site_symmetry_4
_geom_torsion_publ_flag
O1 C2 C3 C4 98.97(14) . . . . ?
O1 C2 C3 C8 -81.06(15) . . . . ?
O4 N5 C4 C3 -24.13(17) . . . . ?
O4 N5 C4 C5 154.14(12) . . . . ?
O5 N5 C4 C3 157.61(11) . . . . ?
O5 N5 C4 C5 -24.12(16) . . . . ?
O6 N6 C6 C5 13.80(18) . . . . ?
O6 N6 C6 C7 -167.25(13) . . . . ?
O7 N6 C6 C5 -164.97(12) . . . . ?
O7 N6 C6 C7 13.98(18) . . . . ?
O8 N7 C8 C3 -173.66(12) . . . . ?
O8 N7 C8 C7 7.78(17) . . . . ?
O9 N7 C8 C3 6.77(18) . . . . ?
O9 N7 C8 C7 -171.80(12) . . . . ?
N1 N2 C2 O1 -0.38(14) . . . . ?
N1 N2 C2 C3 177.21(12) . . . . ?
N2 N1 C1 O1 -2.34(14) . . . . ?
N2 N1 C1 N3 172.03(14) . . . . ?
N2 C2 C3 C4 -78.56(17) . . . . ?
N2 C2 C3 C8 101.41(17) . . . . ?
N4 N3 C1 O1 174.71(10) . . . . ?
N4 N3 C1 N1 0.7(2) . . . . ?
N5 C4 C5 C6 -177.70(11) . . . . ?
N6 C6 C7 C8 -176.03(11) . . . . ?
C1 O1 C2 N2 -0.98(14) . . . . ?
C1 O1 C2 C3 -178.84(11) . . . . ?
C1 N1 N2 C2 1.68(14) . . . . ?
C1 N3 N4 O2 -159.67(11) . . . . ?
C1 N3 N4 O3 20.52(16) . . . . ?
C2 O1 C1 N1 1.96(13) . . . . ?
C2 O1 C1 N3 -173.77(11) . . . . ?
C2 C3 C4 N5 0.83(18) . . . . ?
C2 C3 C4 C5 -177.33(12) . . . . ?
C2 C3 C8 N7 -1.78(19) . . . . ?
C2 C3 C8 C7 176.68(12) . . . . ?
C3 C4 C5 C6 0.53(19) . . . . ?
C4 C3 C8 N7 178.19(11) . . . . ?
C4 C3 C8 C7 -3.35(18) . . . . ?
C4 C5 C6 N6 175.43(11) . . . . ?
C4 C5 C6 C7 -3.47(19) . . . . ?
C5 C6 C7 C8 2.87(19) . . . . ?
C6 C7 C8 N7 179.23(11) . . . . ?
C6 C7 C8 C3 0.71(19) . . . . ?
C8 C3 C4 N5 -179.14(11) . . . . ?
C8 C3 C4 C5 2.70(18) . . . . ?
